data_7124401
loop_
_publ_author_name
'Topi\'c, Filip'
'Lisac, Katarina'
'Arhangelskis, Mihails'
'Rissanen, Kari'
'Cin\<ci\'c, Dominik'
'Fri\<s\<ci\'c, Tomislav'

_publ_section_title
;
 Cocrystal trimorphism as a consequence of orthogonality of halogen- and
 hydrogen-bonds synthons
;
_journal_name_full 'Chemical Communications'
_journal_paper_doi 10.1039/C9CC06735C
_journal_year 2019
_chemical_compound_source isobutanol
_chemical_formula_moiety '2(C13 H13 O P), C6 F4 I2'
_chemical_formula_sum 'C32 H26 F4 I2 O2 P2'
_chemical_formula_weight 834.27
_space_group_crystal_system triclinic
_space_group_IT_number 2
_space_group_name_Hall '-P 1'
_space_group_name_H-M_alt 'P -1'
_symmetry_space_group_name_Hall '-P 1'
_symmetry_space_group_name_H-M 'P -1'
_atom_sites_solution_hydrogens geom
_atom_sites_solution_primary iterative
_atom_sites_solution_secondary difmap
_audit_creation_method SHELXL-2017/1
_audit_update_record
;
2018-03-23 deposited with the CCDC.    2019-10-25 downloaded from the CCDC.
;
_cell_angle_alpha 116.0359(6)
_cell_angle_beta 100.5276(7)
_cell_angle_gamma 94.7799(7)
_cell_formula_units_Z 1
_cell_length_a 6.04730(10)
_cell_length_b 12.0007(2)
_cell_length_c 12.56410(10)
_cell_measurement_reflns_used 3436
_cell_measurement_temperature 253.0(1)
_cell_measurement_theta_max 27.103
_cell_measurement_theta_min 0.407
_cell_volume 791.56(2)
_computing_cell_refinement 'HKL Scalepack (Otwinowski & Minor, 1997)'
_computing_data_collection 'Collect (Bruker AXS BV, 1997-2004)'
_computing_data_reduction 'HKL Denzo and Scalepack (Otwinowski & Minor, 1997)'
_computing_publication_material 'OLEX2 (Dolomanov et al., 2009) & WinGX publication routines (Farrugia, 2012)'
_computing_structure_refinement 'SHELXL-2017/1 (Sheldrick, 2015)'
_computing_structure_solution 'SHELXT-2014/5 (Sheldrick, 2015)'
_diffrn_ambient_temperature 253.0(1)
_diffrn_detector_area_resol_mean 9
_diffrn_measured_fraction_theta_full 0.995
_diffrn_measured_fraction_theta_max 0.981
_diffrn_measurement_device '95mm CCD camera on \k-goniostat'
_diffrn_measurement_device_type KappaCCD
_diffrn_measurement_method '\f scans + \w scans'
_diffrn_radiation_monochromator 'horizonally mounted graphite crystal'
_diffrn_radiation_source 'fine-focus sealed tube'
_diffrn_radiation_type MoK\a
_diffrn_radiation_wavelength 0.71073
_diffrn_reflns_av_R_equivalents 0.0253
_diffrn_reflns_av_unetI/netI 0.0189
_diffrn_reflns_Laue_measured_fraction_full 0.995
_diffrn_reflns_Laue_measured_fraction_max 0.981
_diffrn_reflns_limit_h_max 7
_diffrn_reflns_limit_h_min -7
_diffrn_reflns_limit_k_max 15
_diffrn_reflns_limit_k_min -15
_diffrn_reflns_limit_l_max 16
_diffrn_reflns_limit_l_min -16
_diffrn_reflns_number 19024
_diffrn_reflns_point_group_measured_fraction_full 0.995
_diffrn_reflns_point_group_measured_fraction_max 0.981
_diffrn_reflns_theta_full 25.250
_diffrn_reflns_theta_max 27.519
_diffrn_reflns_theta_min 3.237
_exptl_absorpt_coefficient_mu 2.139
_exptl_absorpt_correction_T_max 0.7456
_exptl_absorpt_correction_T_min 0.6333
_exptl_absorpt_correction_type multi-scan
_exptl_absorpt_process_details 'SADABS 2008 (Sheldrick, 1996)'
_exptl_crystal_colour colourless
_exptl_crystal_density_diffrn 1.750
_exptl_crystal_density_method 'not measured'
_exptl_crystal_description prism
_exptl_crystal_F_000 406
_exptl_crystal_recrystallization_method 'Re-crystallisation from solvent'
_exptl_crystal_size_max 0.300
_exptl_crystal_size_mid 0.200
_exptl_crystal_size_min 0.100
_refine_diff_density_max 0.285
_refine_diff_density_min -0.363
_refine_diff_density_rms 0.051
_refine_ls_extinction_coef 0.0040(10)
_refine_ls_extinction_expression Fc^*^=kFc[1+0.001xFc^2^\l^3^/sin(2\q)]^-1/4^
_refine_ls_extinction_method 'SHELXL-2017/1 (Sheldrick 2017)'
_refine_ls_goodness_of_fit_ref 1.056
_refine_ls_hydrogen_treatment constr
_refine_ls_matrix_type full
_refine_ls_number_parameters 192
_refine_ls_number_reflns 3572
_refine_ls_number_restraints 0
_refine_ls_restrained_S_all 1.056
_refine_ls_R_factor_all 0.0222
_refine_ls_R_factor_gt 0.0202
_refine_ls_shift/su_max 0.001
_refine_ls_shift/su_mean 0.000
_refine_ls_structure_factor_coef Fsqd
_refine_ls_weighting_details 'w=1/[\s^2^(Fo^2^)+(0.0178P)^2^+0.4440P] where P=(Fo^2^+2Fc^2^)/3'
_refine_ls_weighting_scheme calc
_refine_ls_wR_factor_gt 0.0474
_refine_ls_wR_factor_ref 0.0482
_reflns_Friedel_coverage 0.000
_reflns_number_gt 3360
_reflns_number_total 3572
_reflns_threshold_expression 'I > 2\s(I)'
_cod_data_source_file c9cc06735c2.cif
_cod_data_source_block tric_2mdppo_14tfib_253K
_cod_database_code 7124401
_shelx_shelxl_version_number 2017/1
_shelx_space_group_comment
;
The symmetry employed for this shelxl refinement is uniquely defined
by the following loop, which should always be used as a source of
symmetry information in preference to the above space-group names.
They are only intended as comments.
;
_shelx_estimated_absorpt_t_min 0.566
_shelx_estimated_absorpt_t_max 0.815

loop_
_space_group_symop_operation_xyz
'x, y, z'
'-x, -y, -z'

loop_
_atom_site_label
_atom_site_type_symbol
_atom_site_fract_x
_atom_site_fract_y
_atom_site_fract_z
_atom_site_U_iso_or_equiv
_atom_site_adp_type
_atom_site_occupancy
_atom_site_site_symmetry_order
_atom_site_calc_flag
_atom_site_refinement_flags_posn
_atom_site_refinement_flags_adp
C1B C 0.5096(4) 0.12761(19) 0.08242(19) 0.0416(4) Uani 1 1 d . .
C2B C 0.6936(4) 0.0687(2) 0.0888(2) 0.0471(5) Uani 1 1 d . .
C3B C 0.6835(4) -0.0557(2) 0.0090(2) 0.0482(5) Uani 1 1 d . .
F1B F 0.8875(3) 0.13326(14) 0.17580(15) 0.0760(5) Uani 1 1 d . .
F2B F 0.8703(3) -0.10729(14) 0.02138(16) 0.0762(5) Uani 1 1 d . .
I1B I 0.52804(2) 0.31644(2) 0.20621(2) 0.04339(7) Uani 1 1 d . .
C1A C 0.4274(3) 0.79034(19) 0.51198(18) 0.0390(4) Uani 1 1 d . .
C2A C 0.6404(4) 0.8380(2) 0.5901(2) 0.0587(6) Uani 1 1 d . .
H2A H 0.754186 0.789349 0.577370 0.070 Uiso 1 1 calc R U
C3A C 0.6878(6) 0.9581(3) 0.6882(3) 0.0776(9) Uani 1 1 d . .
H3A H 0.832522 0.988798 0.741406 0.093 Uiso 1 1 calc R U
C4A C 0.5261(6) 1.0312(2) 0.7074(2) 0.0705(8) Uani 1 1 d . .
H4A H 0.560017 1.112211 0.772625 0.085 Uiso 1 1 calc R U
C5A C 0.3154(6) 0.9858(3) 0.6312(3) 0.0951(12) Uani 1 1 d . .
H5A H 0.203887 1.035959 0.643981 0.114 Uiso 1 1 calc R U
C6A C 0.2635(5) 0.8649(3) 0.5339(3) 0.0850(11) Uani 1 1 d . .
H6A H 0.116527 0.834005 0.483137 0.102 Uiso 1 1 calc R U
C7A C 0.2496(3) 0.64208(17) 0.25008(17) 0.0351(4) Uani 1 1 d . .
C8A C 0.0369(4) 0.6753(2) 0.2273(2) 0.0461(5) Uani 1 1 d . .
H8A H -0.053930 0.689481 0.282644 0.055 Uiso 1 1 calc R U
C9A C -0.0393(4) 0.6874(2) 0.1228(2) 0.0519(5) Uani 1 1 d . .
H9A H -0.179577 0.711601 0.109191 0.062 Uiso 1 1 calc R U
C10A C 0.0916(4) 0.6636(2) 0.0385(2) 0.0479(5) Uani 1 1 d . .
H10A H 0.039975 0.672146 -0.031439 0.058 Uiso 1 1 calc R U
C11A C 0.2992(4) 0.6273(2) 0.05860(19) 0.0454(5) Uani 1 1 d . .
H11A H 0.386102 0.609526 0.001165 0.054 Uiso 1 1 calc R U
C12A C 0.3787(4) 0.61710(18) 0.16423(18) 0.0395(4) Uani 1 1 d . .
H12A H 0.519604 0.593368 0.177565 0.047 Uiso 1 1 calc R U
C13A C 0.1523(4) 0.5425(2) 0.4117(2) 0.0481(5) Uani 1 1 d . .
H13A H 0.210376 0.535455 0.484431 0.072 Uiso 1 1 calc R U
H13B H 0.106215 0.459744 0.343017 0.072 Uiso 1 1 calc R U
H13C H 0.022947 0.584077 0.420580 0.072 Uiso 1 1 calc R U
O1A O 0.5839(2) 0.57775(14) 0.37759(13) 0.0433(3) Uani 1 1 d . .
P1A P 0.37084(8) 0.63217(5) 0.38737(4) 0.03362(11) Uani 1 1 d . .

loop_
_atom_site_aniso_label
_atom_site_aniso_U_11
_atom_site_aniso_U_22
_atom_site_aniso_U_33
_atom_site_aniso_U_23
_atom_site_aniso_U_13
_atom_site_aniso_U_12
C1B 0.0494(12) 0.0326(9) 0.0407(10) 0.0160(8) 0.0078(9) 0.0107(8)
C2B 0.0441(12) 0.0388(11) 0.0457(11) 0.0139(9) -0.0030(9) 0.0065(9)
C3B 0.0467(12) 0.0411(11) 0.0512(12) 0.0184(10) 0.0033(10) 0.0164(9)
F1B 0.0563(9) 0.0503(8) 0.0770(10) 0.0039(7) -0.0201(8) 0.0124(7)
F2B 0.0565(9) 0.0520(8) 0.0883(11) 0.0126(8) -0.0101(8) 0.0261(7)
I1B 0.05437(11) 0.03375(9) 0.03967(9) 0.01516(6) 0.00974(6) 0.01072(6)
C1A 0.0409(10) 0.0375(10) 0.0334(9) 0.0133(8) 0.0060(8) 0.0051(8)
C2A 0.0501(13) 0.0456(13) 0.0607(15) 0.0148(11) -0.0045(11) 0.0046(10)
C3A 0.0762(19) 0.0500(15) 0.0678(18) 0.0102(13) -0.0183(15) -0.0069(14)
C4A 0.098(2) 0.0386(13) 0.0512(15) 0.0068(11) 0.0050(15) 0.0019(13)
C5A 0.096(2) 0.0636(19) 0.080(2) -0.0050(16) 0.0066(19) 0.0376(18)
C6A 0.0611(17) 0.0709(19) 0.0687(18) -0.0096(14) -0.0063(14) 0.0278(14)
C7A 0.0337(9) 0.0329(9) 0.0326(9) 0.0112(7) 0.0056(7) 0.0036(7)
C8A 0.0353(10) 0.0574(13) 0.0435(11) 0.0216(10) 0.0088(9) 0.0111(9)
C9A 0.0399(11) 0.0592(14) 0.0523(13) 0.0264(11) 0.0000(10) 0.0095(10)
C10A 0.0576(13) 0.0417(11) 0.0376(11) 0.0184(9) -0.0007(10) 0.0014(9)
C11A 0.0574(13) 0.0412(11) 0.0363(10) 0.0155(9) 0.0164(9) 0.0065(9)
C12A 0.0397(10) 0.0372(10) 0.0393(10) 0.0145(8) 0.0120(8) 0.0087(8)
C13A 0.0441(12) 0.0520(13) 0.0507(12) 0.0270(10) 0.0116(10) 0.0022(9)
O1A 0.0361(7) 0.0435(8) 0.0468(8) 0.0178(6) 0.0081(6) 0.0130(6)
P1A 0.0310(2) 0.0339(2) 0.0325(2) 0.01282(19) 0.00643(18) 0.00564(18)

loop_
_atom_type_symbol
_atom_type_description
_atom_type_scat_dispersion_real
_atom_type_scat_dispersion_imag
_atom_type_scat_source
C C 0.0033 0.0016 'International Tables Vol C Tables 4.2.6.8 and 6.1.1.4'
H H 0.0000 0.0000 'International Tables Vol C Tables 4.2.6.8 and 6.1.1.4'
F F 0.0171 0.0103 'International Tables Vol C Tables 4.2.6.8 and 6.1.1.4'
I I -0.4742 1.8119 'International Tables Vol C Tables 4.2.6.8 and 6.1.1.4'
O O 0.0106 0.0060 'International Tables Vol C Tables 4.2.6.8 and 6.1.1.4'
P P 0.1023 0.0942 'International Tables Vol C Tables 4.2.6.8 and 6.1.1.4'

loop_
_geom_angle_atom_site_label_1
_geom_angle_atom_site_label_2
_geom_angle_atom_site_label_3
_geom_angle
_geom_angle_site_symmetry_1
_geom_angle_site_symmetry_3
C2B C1B C3B 116.49(19) . 2_655
C2B C1B I1B 120.79(15) . .
C3B C1B I1B 122.72(15) 2_655 .
F1B C2B C3B 118.82(19) . .
F1B C2B C1B 119.64(19) . .
C3B C2B C1B 121.53(19) . .
F2B C3B C2B 118.16(19) . .
F2B C3B C1B 119.86(19) . 2_655
C2B C3B C1B 121.98(19) . 2_655
C2A C1A C6A 118.1(2) . .
C2A C1A P1A 119.13(17) . .
C6A C1A P1A 122.79(18) . .
C1A C2A C3A 120.5(3) . .
C1A C2A H2A 119.7 . .
C3A C2A H2A 119.7 . .
C4A C3A C2A 120.8(3) . .
C4A C3A H3A 119.6 . .
C2A C3A H3A 119.6 . .
C5A C4A C3A 119.5(3) . .
C5A C4A H4A 120.2 . .
C3A C4A H4A 120.2 . .
C4A C5A C6A 120.5(3) . .
C4A C5A H5A 119.7 . .
C6A C5A H5A 119.7 . .
C1A C6A C5A 120.6(3) . .
C1A C6A H6A 119.7 . .
C5A C6A H6A 119.7 . .
C12A C7A C8A 118.89(19) . .
C12A C7A P1A 117.52(15) . .
C8A C7A P1A 123.59(15) . .
C9A C8A C7A 120.2(2) . .
C9A C8A H8A 119.9 . .
C7A C8A H8A 119.9 . .
C10A C9A C8A 120.4(2) . .
C10A C9A H9A 119.8 . .
C8A C9A H9A 119.8 . .
C11A C10A C9A 119.7(2) . .
C11A C10A H10A 120.1 . .
C9A C10A H10A 120.1 . .
C10A C11A C12A 120.2(2) . .
C10A C11A H11A 119.9 . .
C12A C11A H11A 119.9 . .
C7A C12A C11A 120.47(19) . .
C7A C12A H12A 119.8 . .
C11A C12A H12A 119.8 . .
P1A C13A H13A 109.5 . .
P1A C13A H13B 109.5 . .
H13A C13A H13B 109.5 . .
P1A C13A H13C 109.5 . .
H13A C13A H13C 109.5 . .
H13B C13A H13C 109.5 . .
O1A P1A C13A 113.53(10) . .
O1A P1A C1A 111.46(9) . .
C13A P1A C1A 106.81(11) . .
O1A P1A C7A 110.89(9) . .
C13A P1A C7A 107.02(10) . .
C1A P1A C7A 106.76(9) . .

loop_
_geom_bond_atom_site_label_1
_geom_bond_atom_site_label_2
_geom_bond_distance
_geom_bond_site_symmetry_2
C1B C2B 1.375(3) .
C1B C3B 1.378(3) 2_655
C1B I1B 2.090(2) .
C2B F1B 1.344(2) .
C2B C3B 1.374(3) .
C3B F2B 1.349(2) .
C1A C2A 1.368(3) .
C1A C6A 1.375(3) .
C1A P1A 1.805(2) .
C2A C3A 1.386(4) .
C2A H2A 0.9300 .
C3A C4A 1.351(4) .
C3A H3A 0.9300 .
C4A C5A 1.348(5) .
C4A H4A 0.9300 .
C5A C6A 1.387(4) .
C5A H5A 0.9300 .
C6A H6A 0.9300 .
C7A C12A 1.388(3) .
C7A C8A 1.395(3) .
C7A P1A 1.8054(19) .
C8A C9A 1.384(3) .
C8A H8A 0.9300 .
C9A C10A 1.381(3) .
C9A H9A 0.9300 .
C10A C11A 1.379(3) .
C10A H10A 0.9300 .
C11A C12A 1.388(3) .
C11A H11A 0.9300 .
C12A H12A 0.9300 .
C13A P1A 1.788(2) .
C13A H13A 0.9600 .
C13A H13B 0.9600 .
C13A H13C 0.9600 .
O1A P1A 1.4932(14) .

loop_
_geom_torsion_atom_site_label_1
_geom_torsion_atom_site_label_2
_geom_torsion_atom_site_label_3
_geom_torsion_atom_site_label_4
_geom_torsion
_geom_torsion_site_symmetry_1
_geom_torsion_site_symmetry_4
C3B C1B C2B F1B -179.9(2) 2_655 .
I1B C1B C2B F1B 0.1(3) . .
C3B C1B C2B C3B -0.8(4) 2_655 .
I1B C1B C2B C3B 179.27(19) . .
F1B C2B C3B F2B -0.4(4) . .
C1B C2B C3B F2B -179.5(2) . .
F1B C2B C3B C1B 180.0(2) . 2_655
C1B C2B C3B C1B 0.9(4) . 2_655
C6A C1A C2A C3A -0.1(4) . .
P1A C1A C2A C3A -178.6(2) . .
C1A C2A C3A C4A -1.1(5) . .
C2A C3A C4A C5A 1.0(5) . .
C3A C4A C5A C6A 0.2(6) . .
C2A C1A C6A C5A 1.3(5) . .
P1A C1A C6A C5A 179.8(3) . .
C4A C5A C6A C1A -1.4(6) . .
C12A C7A C8A C9A -2.2(3) . .
P1A C7A C8A C9A 176.59(18) . .
C7A C8A C9A C10A 1.6(4) . .
C8A C9A C10A C11A 0.2(4) . .
C9A C10A C11A C12A -1.4(3) . .
C8A C7A C12A C11A 1.1(3) . .
P1A C7A C12A C11A -177.77(16) . .
C10A C11A C12A C7A 0.7(3) . .
C2A C1A P1A O1A -7.1(2) . .
C6A C1A P1A O1A 174.4(2) . .
C2A C1A P1A C13A 117.4(2) . .
C6A C1A P1A C13A -61.0(3) . .
C2A C1A P1A C7A -128.4(2) . .
C6A C1A P1A C7A 53.2(3) . .
C12A C7A P1A O1A -8.84(18) . .
C8A C7A P1A O1A 172.30(17) . .
C12A C7A P1A C13A -133.16(16) . .
C8A C7A P1A C13A 48.0(2) . .
C12A C7A P1A C1A 112.76(16) . .
C8A C7A P1A C1A -66.10(19) . .
